data_8103598
loop_
_publ_author_name
'Takeuchi, Y.'
'Nishi, F.'
'Maki, I.'

_publ_section_title
;
 Crystal chemical characterization of the (Ca O)3 * (Al2 O3) - (Na2 O)
 solid-solution series
;
_journal_name_full 'Zeitschrift fuer Kristallographie (149,1979-)'
_journal_page_first 259
_journal_page_last 307
_journal_volume 152
_journal_year 1980
_chemical_formula_sum 'Al5.5 Ca7.902 Na1.73 O18 Si0.5'
_chemical_name_systematic 'Ca7.902 Na1.73 (Al5.5 Si0.5 O18)'
_space_group_IT_number 14
_symmetry_space_group_name_Hall '-P 2ac'
_symmetry_space_group_name_H-M 'P 1 1 21/a'
_cell_angle_alpha 90
_cell_angle_beta 90
_cell_angle_gamma 90.38
_cell_formula_units_Z 4
_cell_length_a 10.844
_cell_length_b 10.855
_cell_length_c 15.122
_cell_volume 1779.996
_citation_journal_id_ASTM ZEKRDZ
_cod_data_source_file Takeuchi_ZEKRDZ_1980_242.cif
_cod_data_source_block Al5.5Ca7.902Na1.73O18Si0.5
_cod_original_sg_symbol_Hall '-P 2ybc (z,x,y)'
_cod_database_code 8103598

loop_
_symmetry_equiv_pos_as_xyz
x,y,z
-x+1/2,-y,z+1/2
-x,-y,-z
x-1/2,y,-z-1/2

loop_
_atom_site_label
_atom_site_type_symbol
_atom_site_fract_x
_atom_site_fract_y
_atom_site_fract_z
_atom_site_occupancy
_atom_site_U_iso_or_equiv
Ca8 Ca+2 0.5003 0.2349 -0.1333 1 0.0
O5 O-2 0.0253 -0.2946 0.0184 1 0.0
O16 O-2 0.6863 0.3536 -0.1249 1 0.0
O7 O-2 0.1801 0.1362 0.1428 1 0.0
Al3 Al+3 0.236 0.0063 -0.107 0.91 0.0
Ca5 Ca+2 0.2569 0.2472 0.4984 0.902 0.0
Al4 Al+3 0.4949 0.7145 -0.1168 0.98 0.0
Ca6 Ca+2 0.5026 0.4994 0.4831 0.5 0.0
Ca7 Ca+2 0.4899 0.4857 -0.2405 1 0.0
Ca9 Ca+2 0.7428 0.02317 -0.2529 1 0.0
Al6 Al+3 0.7445 0.4952 0.1113 0.91 0.0
O9 O-2 0.3613 0.0702 -0.1609 1 0.0
Na2 Na+1 0.7588 0.2507 -0.4995 1 0.0
Al1 Al+3 0.0006 -0.2157 0.1165 0.88 0.0
Ca3 Ca+2 0.0114 0.2667 0.1318 1 0.0
O17 O-2 0.6665 0.6244 0.1475 1 0.0
Si2 Si+4 0.2429 -0.0057 0.1148 0.09 0.0
Si4 Si+4 0.4949 0.7145 -0.1168 0.02 0.0
O14 O-2 0.5023 0.7929 -0.0173 1 0.0
O13 O-2 0.5059 0.7856 -0.2174 1 0.0
Ca2 Ca+2 0.0061 0.0187 0.2377 1 0.0
O3 O-2 0.2866 -0.0183 0.0026 1 0.0
O10 O-2 0.3531 0.6346 -0.1163 1 0.0
Na1 Na+1 0.2569 0.2472 0.4984 0.098 0.0
Ca4 Ca+2 0.2648 0.2703 0.2515 1 0.0
Ca1 Ca+2 0.0005 0.004 0.5208 0.5 0.0
Si5 Si+4 0.7336 0.5038 -0.1097 0.09 0.0
O1 O-2 -0.127 -0.1244 0.1097 1 0.0
O12 O-2 0.7823 0.5173 0.0011 1 0.0
Si1 Si+4 0.0006 -0.2157 0.1165 0.12 0.0
O18 O-2 0.8779 0.4337 0.1596 1 0.0
Si6 Si+4 0.7445 0.4952 0.1113 0.09 0.0
Al2 Al+3 0.2429 -0.0057 0.1148 0.91 0.0
Na4 Na+1 0.502 0.52 0.0135 0.316 0.0
O4 O-2 -0.0188 -0.2878 0.2176 1 0.0
O15 O-2 0.851 0.5737 -0.1709 1 0.0
Al5 Al+3 0.7336 0.5038 -0.1097 0.91 0.0
O8 O-2 0.1634 -0.1325 -0.1371 1 0.0
Si3 Si+4 0.236 0.0063 -0.107 0.09 0.0
Na3 Na+1 -0.003 -0.017 -0.006 0.316 0.0
O11 O-2 0.6062 0.5966 -0.1255 1 0.0
O2 O-2 0.1249 -0.1146 0.1302 1 0.0
O6 O-2 0.366 -0.069 0.1686 1 0.0
